data_7227316
loop_
_publ_author_name
'Zeng, Cheng-Hui'
'Luo, Zhixun'
'Yao, Jiannian'

_publ_section_title
;
 Porous hydrogen-bonded organic--inorganic frameworks: weak interactions
 and selective dye filtration
;
_journal_issue 4
_journal_name_full CrystEngComm
_journal_page_first 613
_journal_paper_doi 10.1039/C6CE02367C
_journal_volume 19
_journal_year 2017
_chemical_formula_sum 'C72 H60 Er2 N24 O24'
_chemical_formula_weight 1979.96
_chemical_name_systematic
; 
 ? 
;
_space_group_IT_number 165
_symmetry_cell_setting trigonal
_symmetry_space_group_name_Hall '-P 3 2"c'
_symmetry_space_group_name_H-M 'P -3 c 1'
_atom_sites_solution_hydrogens geom
_atom_sites_solution_primary direct
_atom_sites_solution_secondary difmap
_audit_creation_method SHELXL-97
_audit_update_record
;
2016-10-17 deposited with the CCDC.
2016-12-22 downloaded from the CCDC.
;
_cell_angle_alpha 90.00
_cell_angle_beta 90.00
_cell_angle_gamma 120.00
_cell_formula_units_Z 2
_cell_length_a 17.786(3)
_cell_length_b 17.786(3)
_cell_length_c 21.419(4)
_cell_measurement_reflns_used 18157
_cell_measurement_temperature 296(2)
_cell_measurement_theta_max 27.4613
_cell_measurement_theta_min 1.3220
_cell_volume 5867.9(18)
_computing_cell_refinement 'Bruker FRAMBO'
_computing_data_collection 'Bruker FRAMBO'
_computing_data_reduction 'Bruker SAINT'
_computing_molecular_graphics 'Bruker SHELXTL'
_computing_publication_material 'Bruker SHELXTL'
_computing_structure_refinement 'SHELXL-97 (Sheldrick, 1997)'
_computing_structure_solution 'SHELXS-97 (Sheldrick, 1990)'
_diffrn_ambient_temperature 296(2)
_diffrn_detector_area_resol_mean 28.5714
_diffrn_measured_fraction_theta_full 0.990
_diffrn_measured_fraction_theta_max 0.990
_diffrn_measurement_device_type 'multiwire proportional'
_diffrn_measurement_method 'phi and omega scans'
_diffrn_radiation_monochromator graphite
_diffrn_radiation_source 'fine-focus sealed tube'
_diffrn_radiation_type MoK\a
_diffrn_radiation_wavelength 0.71073
_diffrn_reflns_av_R_equivalents 0.0000
_diffrn_reflns_av_sigmaI/netI 0.0288
_diffrn_reflns_limit_h_max 0
_diffrn_reflns_limit_h_min -19
_diffrn_reflns_limit_k_max 23
_diffrn_reflns_limit_k_min 0
_diffrn_reflns_limit_l_max 27
_diffrn_reflns_limit_l_min 0
_diffrn_reflns_number 4426
_diffrn_reflns_theta_full 27.43
_diffrn_reflns_theta_max 27.43
_diffrn_reflns_theta_min 2.32
_diffrn_standards_number 4903
_exptl_absorpt_coefficient_mu 1.483
_exptl_absorpt_correction_T_max 0.7459
_exptl_absorpt_correction_T_min 0.6483
_exptl_absorpt_correction_type multi-scan
_exptl_crystal_colour colorless
_exptl_crystal_density_diffrn 1.121
_exptl_crystal_density_method 'not measured'
_exptl_crystal_description block
_exptl_crystal_F_000 1976
_exptl_crystal_size_max 0.32
_exptl_crystal_size_mid 0.31
_exptl_crystal_size_min 0.21
_platon_squeeze_details
;
;
_refine_diff_density_max 0.642
_refine_diff_density_min -1.274
_refine_diff_density_rms 0.121
_refine_ls_extinction_method none
_refine_ls_goodness_of_fit_ref 1.003
_refine_ls_hydrogen_treatment mixed
_refine_ls_matrix_type full
_refine_ls_number_parameters 190
_refine_ls_number_reflns 4426
_refine_ls_number_restraints 4
_refine_ls_restrained_S_all 1.003
_refine_ls_R_factor_all 0.0670
_refine_ls_R_factor_gt 0.0594
_refine_ls_shift/su_max 0.001
_refine_ls_shift/su_mean 0.000
_refine_ls_structure_factor_coef Fsqd
_refine_ls_weighting_details 'calc w=1/[\s^2^(Fo^2^)+(0.1371P)^2^+15.0770P] where P=(Fo^2^+2Fc^2^)/3'
_refine_ls_weighting_scheme calc
_refine_ls_wR_factor_gt 0.1996
_refine_ls_wR_factor_ref 0.2076
_reflns_number_gt 3916
_reflns_number_total 4426
_reflns_threshold_expression >2sigma(I)
_cod_data_source_file c6ce02367c2.cif
_cod_data_source_block 2
_cod_depositor_comments
;
The following automatic conversions were performed:

'_symmetry_cell_setting' value 'Trigonal' changed to 'trigonal'
according to
/usr/data/users/saulius/crontab/automatic-downloads/rss-feeds/RSC/lib/dictionaries/cif_core.dic
dictionary named 'cif_core.dic' version 2.4.2 from 2011-04-26.

Automatic conversion script
Id: cif_fix_values 4268 2015-11-12 08:31:59Z antanas 

 Adding full bibliography for 7227315--7227317.cif.
;
_cod_original_cell_volume 5868.1(17)
_cod_original_sg_symbol_H-M P-3c1
_cod_database_code 7227316

loop_
_symmetry_equiv_pos_as_xyz
'x, y, z'
'-y, x-y, z'
'-x+y, -x, z'
'y, x, -z+1/2'
'x-y, -y, -z+1/2'
'-x, -x+y, -z+1/2'
'-x, -y, -z'
'y, -x+y, -z'
'x-y, x, -z'
'-y, -x, z-1/2'
'-x+y, y, z-1/2'
'x, x-y, z-1/2'

loop_
_atom_site_label
_atom_site_type_symbol
_atom_site_fract_x
_atom_site_fract_y
_atom_site_fract_z
_atom_site_U_iso_or_equiv
_atom_site_adp_type
_atom_site_occupancy
_atom_site_symmetry_multiplicity
_atom_site_calc_flag
_atom_site_refinement_flags
Er1 Er 0.3333 0.6667 0.554405(16) 0.03119(19) Uani 1 3 d SD
N2 N 0.0321(2) 0.5811(3) 0.47211(17) 0.0314(8) Uani 1 1 d .
O2 O 0.1758(3) 0.5922(2) 0.5729(2) 0.0431(9) Uani 1 1 d .
C6 C -0.0187(3) 0.5590(3) 0.5217(2) 0.0319(9) Uani 1 1 d .
C7 C 0.0517(3) 0.5223(3) 0.4489(2) 0.0314(10) Uani 1 1 d .
O1W O 0.4468(3) 0.7206(2) 0.48553(19) 0.0402(9) Uani 1 1 d D
N1 N -0.1289(2) 0.5951(3) 0.5503(2) 0.0378(9) Uani 1 1 d .
C5 C -0.0455(3) 0.6245(3) 0.5417(2) 0.0329(9) Uani 1 1 d .
C4 C 0.0177(3) 0.7115(3) 0.5465(3) 0.0436(12) Uani 1 1 d .
H4 H 0.0757 0.7296 0.5385 0.052 Uiso 1 1 calc R
C8 C 0.1036(3) 0.5522(3) 0.3903(2) 0.0350(11) Uani 1 1 d .
N3 N 0.1700(2) 0.6345(3) 0.38958(18) 0.0343(8) Uani 1 1 d .
C1 C -0.1540(4) 0.6517(4) 0.5652(3) 0.0476(12) Uani 1 1 d .
H1 H -0.2129 0.6309 0.5712 0.057 Uiso 1 1 calc R
C9 C 0.0812(3) 0.5002(3) 0.3372(2) 0.0375(10) Uani 1 1 d .
H9 H 0.0363 0.4428 0.3388 0.045 Uiso 1 1 calc R
C12 C 0.2119(3) 0.6661(3) 0.3368(2) 0.0406(11) Uani 1 1 d .
H12 H 0.2580 0.7229 0.3366 0.049 Uiso 1 1 calc R
C2 C -0.0973(4) 0.7400(4) 0.5723(3) 0.0530(14) Uani 1 1 d .
H2 H -0.1174 0.7778 0.5824 0.064 Uiso 1 1 calc R
C3 C -0.0077(4) 0.7704(4) 0.5635(3) 0.0588(16) Uani 1 1 d .
H3 H 0.0331 0.8288 0.5690 0.071 Uiso 1 1 calc R
C11 C 0.1910(4) 0.6190(5) 0.2807(2) 0.0494(13) Uani 1 1 d .
H11 H 0.2204 0.6445 0.2439 0.059 Uiso 1 1 calc R
C10 C 0.1256(4) 0.5339(4) 0.2823(3) 0.0500(13) Uani 1 1 d .
H10 H 0.1115 0.4995 0.2467 0.060 Uiso 1 1 calc R
O1 O 0.2572(2) 0.7003(3) 0.63159(16) 0.0377(7) Uani 1 1 d .
O3 O 0.1173(3) 0.6439(3) 0.63640(19) 0.0610(12) Uani 1 1 d .
N4 N 0.1807(2) 0.6441(3) 0.61440(17) 0.0346(8) Uani 1 1 d .
H1WA H 0.484(3) 0.704(3) 0.481(2) 0.052 Uiso 1 1 d D
H1WB H 0.462(3) 0.763(3) 0.461(2) 0.052 Uiso 1 1 d D

loop_
_atom_site_aniso_label
_atom_site_aniso_U_11
_atom_site_aniso_U_22
_atom_site_aniso_U_33
_atom_site_aniso_U_23
_atom_site_aniso_U_13
_atom_site_aniso_U_12
Er1 0.0320(2) 0.0320(2) 0.0296(3) 0.000 0.000 0.01600(11)
N2 0.0232(17) 0.040(2) 0.0279(18) 0.0034(15) 0.0036(14) 0.0135(16)
O2 0.036(2) 0.045(2) 0.041(2) 0.0080(15) -0.0010(17) 0.0156(15)
C6 0.025(2) 0.035(2) 0.032(2) -0.0021(18) -0.0031(17) 0.0122(18)
C7 0.030(2) 0.033(2) 0.030(2) -0.0023(17) -0.0016(18) 0.0150(18)
O1W 0.043(2) 0.043(2) 0.041(2) 0.0076(14) 0.0100(17) 0.0257(17)
N1 0.0269(18) 0.041(2) 0.048(2) -0.0111(18) -0.0029(16) 0.0194(17)
C5 0.027(2) 0.036(2) 0.029(2) -0.0059(18) -0.0016(17) 0.0115(18)
C4 0.029(2) 0.040(3) 0.051(3) -0.001(2) 0.003(2) 0.009(2)
C8 0.029(2) 0.049(3) 0.033(2) 0.0054(19) -0.0010(19) 0.023(2)
N3 0.034(2) 0.037(2) 0.0319(19) 0.0096(16) 0.0072(15) 0.0175(17)
C1 0.044(3) 0.044(3) 0.056(3) -0.008(2) -0.001(3) 0.023(3)
C9 0.033(2) 0.045(3) 0.033(2) -0.008(2) -0.0047(18) 0.018(2)
C12 0.040(3) 0.039(3) 0.042(3) 0.008(2) 0.001(2) 0.020(2)
C2 0.058(4) 0.036(3) 0.073(4) -0.006(3) 0.002(3) 0.030(3)
C3 0.041(3) 0.028(3) 0.093(5) -0.004(3) 0.000(3) 0.007(2)
C11 0.039(3) 0.079(4) 0.029(2) 0.009(3) 0.005(2) 0.029(3)
C10 0.048(3) 0.064(4) 0.034(3) -0.007(2) -0.003(2) 0.025(3)
O1 0.0329(16) 0.0498(19) 0.0334(17) -0.0023(15) 0.0002(14) 0.0231(15)
O3 0.045(2) 0.100(4) 0.046(2) 0.007(2) 0.0106(18) 0.043(2)
N4 0.0287(19) 0.049(2) 0.0262(18) 0.0067(16) 0.0076(14) 0.0192(18)

loop_
_atom_type_symbol
_atom_type_description
_atom_type_scat_dispersion_real
_atom_type_scat_dispersion_imag
_atom_type_scat_source
C C 0.0033 0.0016 'International Tables Vol C Tables 4.2.6.8 and 6.1.1.4'
H H 0.0000 0.0000 'International Tables Vol C Tables 4.2.6.8 and 6.1.1.4'
N N 0.0061 0.0033 'International Tables Vol C Tables 4.2.6.8 and 6.1.1.4'
O O 0.0106 0.0060 'International Tables Vol C Tables 4.2.6.8 and 6.1.1.4'
Er Er -0.2586 4.9576 'International Tables Vol C Tables 4.2.6.8 and 6.1.1.4'

loop_
_geom_angle_atom_site_label_1
_geom_angle_atom_site_label_2
_geom_angle_atom_site_label_3
_geom_angle
_geom_angle_site_symmetry_1
_geom_angle_site_symmetry_3
O1W Er1 O1W 82.87(17) 2_665 3_565
O1W Er1 O1W 82.87(17) 2_665 .
O1W Er1 O1W 82.87(17) 3_565 .
O1W Er1 O1 84.79(14) 2_665 .
O1W Er1 O1 126.54(12) 3_565 .
O1W Er1 O1 146.20(13) . .
O1W Er1 O1 126.54(12) 2_665 3_565
O1W Er1 O1 146.20(13) 3_565 3_565
O1W Er1 O1 84.79(14) . 3_565
O1 Er1 O1 77.61(13) . 3_565
O1W Er1 O1 146.20(13) 2_665 2_665
O1W Er1 O1 84.79(14) 3_565 2_665
O1W Er1 O1 126.54(12) . 2_665
O1 Er1 O1 77.61(13) . 2_665
O1 Er1 O1 77.61(13) 3_565 2_665
O1W Er1 O2 73.99(12) 2_665 .
O1W Er1 O2 74.26(13) 3_565 .
O1W Er1 O2 149.07(15) . .
O1 Er1 O2 52.35(13) . .
O1 Er1 O2 125.51(13) 3_565 .
O1 Er1 O2 72.39(13) 2_665 .
O1W Er1 O2 74.26(13) 2_665 3_565
O1W Er1 O2 149.07(15) 3_565 3_565
O1W Er1 O2 73.99(12) . 3_565
O1 Er1 O2 72.39(13) . 3_565
O1 Er1 O2 52.35(13) 3_565 3_565
O1 Er1 O2 125.51(13) 2_665 3_565
O2 Er1 O2 117.47(5) . 3_565
O1W Er1 O2 149.07(15) 2_665 2_665
O1W Er1 O2 73.99(12) 3_565 2_665
O1W Er1 O2 74.26(13) . 2_665
O1 Er1 O2 125.51(13) . 2_665
O1 Er1 O2 72.39(13) 3_565 2_665
O1 Er1 O2 52.35(13) 2_665 2_665
O2 Er1 O2 117.47(5) . 2_665
O2 Er1 O2 117.47(5) 3_565 2_665
O1W Er1 N4 76.45(13) 2_665 .
O1W Er1 N4 100.29(12) 3_565 .
O1W Er1 N4 158.45(12) . .
O1 Er1 N4 26.42(12) . .
O1 Er1 N4 102.64(12) 3_565 .
O1 Er1 N4 75.00(12) 2_665 .
O2 Er1 N4 26.04(12) . .
O2 Er1 N4 94.37(12) 3_565 .
O2 Er1 N4 127.20(12) 2_665 .
O1W Er1 N4 100.29(12) 2_665 3_565
O1W Er1 N4 158.45(12) 3_565 3_565
O1W Er1 N4 76.45(13) . 3_565
O1 Er1 N4 75.00(12) . 3_565
O1 Er1 N4 26.42(12) 3_565 3_565
O1 Er1 N4 102.64(12) 2_665 3_565
O2 Er1 N4 127.20(12) . 3_565
O2 Er1 N4 26.04(12) 3_565 3_565
O2 Er1 N4 94.37(12) 2_665 3_565
N4 Er1 N4 101.17(9) . 3_565
O1W Er1 N4 158.45(12) 2_665 2_665
O1W Er1 N4 76.45(13) 3_565 2_665
O1W Er1 N4 100.29(12) . 2_665
O1 Er1 N4 102.64(12) . 2_665
O1 Er1 N4 75.00(12) 3_565 2_665
O1 Er1 N4 26.42(12) 2_665 2_665
O2 Er1 N4 94.37(12) . 2_665
O2 Er1 N4 127.20(12) 3_565 2_665
O2 Er1 N4 26.04(12) 2_665 2_665
N4 Er1 N4 101.17(10) . 2_665
N4 Er1 N4 101.17(9) 3_565 2_665
C6 N2 C7 118.0(4) . .
N4 O2 Er1 94.3(3) . .
N2 C6 C7 122.5(4) . 7_566
N2 C6 C5 115.3(4) . .
C7 C6 C5 122.0(4) 7_566 .
N2 C7 C6 119.5(5) . 7_566
N2 C7 C8 112.8(4) . .
C6 C7 C8 127.6(4) 7_566 .
Er1 O1W H1WA 127(2) . .
Er1 O1W H1WB 127(3) . .
H1WA O1W H1WB 106(4) . .
C5 N1 C1 118.1(5) . .
N1 C5 C4 123.7(5) . .
N1 C5 C6 117.2(4) . .
C4 C5 C6 119.0(4) . .
C5 C4 C3 118.4(5) . .
C5 C4 H4 120.8 . .
C3 C4 H4 120.8 . .
N3 C8 C9 121.1(5) . .
N3 C8 C7 116.7(4) . .
C9 C8 C7 122.0(5) . .
C12 N3 C8 118.5(5) . .
N1 C1 C2 123.8(6) . .
N1 C1 H1 118.1 . .
C2 C1 H1 118.1 . .
C10 C9 C8 119.8(5) . .
C10 C9 H9 120.1 . .
C8 C9 H9 120.1 . .
N3 C12 C11 123.8(5) . .
N3 C12 H12 118.1 . .
C11 C12 H12 118.1 . .
C1 C2 C3 117.4(5) . .
C1 C2 H2 121.3 . .
C3 C2 H2 121.3 . .
C4 C3 C2 118.5(5) . .
C4 C3 H3 120.7 . .
C2 C3 H3 120.7 . .
C10 C11 C12 117.6(5) . .
C10 C11 H11 121.2 . .
C12 C11 H11 121.2 . .
C9 C10 C11 119.1(5) . .
C9 C10 H10 120.4 . .
C11 C10 H10 120.4 . .
N4 O1 Er1 96.8(3) . .
O3 N4 O2 123.2(4) . .
O3 N4 O1 120.8(4) . .
O2 N4 O1 116.0(4) . .
O3 N4 Er1 171.8(4) . .
O2 N4 Er1 59.6(2) . .
O1 N4 Er1 56.8(2) . .

loop_
_geom_bond_atom_site_label_1
_geom_bond_atom_site_label_2
_geom_bond_distance
_geom_bond_site_symmetry_2
Er1 O1W 2.287(4) 2_665
Er1 O1W 2.287(4) 3_565
Er1 O1W 2.287(4) .
Er1 O1 2.395(3) .
Er1 O1 2.395(3) 3_565
Er1 O1 2.395(3) 2_665
Er1 O2 2.460(4) .
Er1 O2 2.460(4) 3_565
Er1 O2 2.460(4) 2_665
Er1 N4 2.844(4) .
Er1 N4 2.844(4) 3_565
Er1 N4 2.844(4) 2_665
N2 C6 1.320(6) .
N2 C7 1.352(6) .
O2 N4 1.252(6) .
C6 C7 1.409(6) 7_566
C6 C5 1.523(7) .
C7 C6 1.409(6) 7_566
C7 C8 1.489(7) .
O1W H1WA 0.861(19) .
O1W H1WB 0.854(19) .
N1 C5 1.317(6) .
N1 C1 1.327(7) .
C5 C4 1.389(7) .
C4 C3 1.381(8) .
C4 H4 0.9300 .
C8 N3 1.344(6) .
C8 C9 1.394(7) .
N3 C12 1.315(6) .
C1 C2 1.387(8) .
C1 H1 0.9300 .
C9 C10 1.376(8) .
C9 H9 0.9300 .
C12 C11 1.404(8) .
C12 H12 0.9300 .
C2 C3 1.416(9) .
C2 H2 0.9300 .
C3 H3 0.9300 .
C11 C10 1.372(10) .
C11 H11 0.9300 .
C10 H10 0.9300 .
O1 N4 1.274(5) .
O3 N4 1.222(5) .

loop_
_geom_torsion_atom_site_label_1
_geom_torsion_atom_site_label_2
_geom_torsion_atom_site_label_3
_geom_torsion_atom_site_label_4
_geom_torsion
_geom_torsion_site_symmetry_1
_geom_torsion_site_symmetry_4
O1W Er1 O2 N4 -91.8(3) 2_665 .
O1W Er1 O2 N4 -178.8(3) 3_565 .
O1W Er1 O2 N4 -134.9(3) . .
O1 Er1 O2 N4 4.0(2) . .
O1 Er1 O2 N4 32.0(3) 3_565 .
O1 Er1 O2 N4 91.8(3) 2_665 .
O2 Er1 O2 N4 -29.7(4) 3_565 .
O2 Er1 O2 N4 119.2(2) 2_665 .
N4 Er1 O2 N4 -0.9(3) 3_565 .
N4 Er1 O2 N4 106.6(3) 2_665 .
C7 N2 C6 C7 0.7(8) . 7_566
C7 N2 C6 C5 -174.3(4) . .
C6 N2 C7 C6 -0.7(8) . 7_566
C6 N2 C7 C8 175.6(4) . .
C1 N1 C5 C4 -0.8(8) . .
C1 N1 C5 C6 -177.3(5) . .
N2 C6 C5 N1 128.7(5) . .
C7 C6 C5 N1 -46.3(6) 7_566 .
N2 C6 C5 C4 -47.9(6) . .
C7 C6 C5 C4 137.1(5) 7_566 .
N1 C5 C4 C3 2.4(8) . .
C6 C5 C4 C3 178.7(5) . .
N2 C7 C8 N3 44.7(6) . .
C6 C7 C8 N3 -139.3(5) 7_566 .
N2 C7 C8 C9 -130.7(5) . .
C6 C7 C8 C9 45.2(7) 7_566 .
C9 C8 N3 C12 2.3(7) . .
C7 C8 N3 C12 -173.2(4) . .
C5 N1 C1 C2 -0.1(9) . .
N3 C8 C9 C10 -2.2(7) . .
C7 C8 C9 C10 173.1(5) . .
C8 N3 C12 C11 0.4(7) . .
N1 C1 C2 C3 -0.6(10) . .
C5 C4 C3 C2 -2.9(9) . .
C1 C2 C3 C4 2.1(10) . .
N3 C12 C11 C10 -3.1(9) . .
C8 C9 C10 C11 -0.7(9) . .
C12 C11 C10 C9 3.1(9) . .
O1W Er1 O1 N4 69.8(3) 2_665 .
O1W Er1 O1 N4 -7.3(3) 3_565 .
O1W Er1 O1 N4 138.7(3) . .
O1 Er1 O1 N4 -161.0(3) 3_565 .
O1 Er1 O1 N4 -81.2(3) 2_665 .
O2 Er1 O1 N4 -4.0(2) . .
O2 Er1 O1 N4 144.9(3) 3_565 .
O2 Er1 O1 N4 -103.5(3) 2_665 .
N4 Er1 O1 N4 171.9(3) 3_565 .
N4 Er1 O1 N4 -89.7(2) 2_665 .
Er1 O2 N4 O3 170.9(4) . .
Er1 O2 N4 O1 -6.7(4) . .
Er1 O1 N4 O3 -170.8(4) . .
Er1 O1 N4 O2 6.9(4) . .
O1W Er1 N4 O3 -31(2) 2_665 .
O1W Er1 N4 O3 -111(2) 3_565 .
O1W Er1 N4 O3 -14(3) . .
O1 Er1 N4 O3 75(2) . .
O1 Er1 N4 O3 94(2) 3_565 .
O1 Er1 N4 O3 167(2) 2_665 .
O2 Er1 N4 O3 -112(3) . .
O2 Er1 N4 O3 42(2) 3_565 .
O2 Er1 N4 O3 171(2) 2_665 .
N4 Er1 N4 O3 67(3) 3_565 .
N4 Er1 N4 O3 171(2) 2_665 .
O1W Er1 N4 O2 81.2(3) 2_665 .
O1W Er1 N4 O2 1.2(3) 3_565 .
O1W Er1 N4 O2 97.9(4) . .
O1 Er1 N4 O2 -172.8(4) . .
O1 Er1 N4 O2 -153.8(3) 3_565 .
O1 Er1 N4 O2 -80.5(3) 2_665 .
O2 Er1 N4 O2 153.9(3) 3_565 .
O2 Er1 N4 O2 -76.4(2) 2_665 .
N4 Er1 N4 O2 179.2(3) 3_565 .
N4 Er1 N4 O2 -76.9(3) 2_665 .
O1W Er1 N4 O1 -106.0(3) 2_665 .
O1W Er1 N4 O1 174.0(3) 3_565 .
O1W Er1 N4 O1 -89.3(4) . .
O1 Er1 N4 O1 19.0(3) 3_565 .
O1 Er1 N4 O1 92.3(3) 2_665 .
O2 Er1 N4 O1 172.8(4) . .
O2 Er1 N4 O1 -33.3(3) 3_565 .
O2 Er1 N4 O1 96.4(3) 2_665 .
N4 Er1 N4 O1 -8.0(3) 3_565 .
N4 Er1 N4 O1 96.0(2) 2_665 .

loop_
_platon_squeeze_void_nr
_platon_squeeze_void_average_x
_platon_squeeze_void_average_y
_platon_squeeze_void_average_z
_platon_squeeze_void_volume
_platon_squeeze_void_count_electrons
1 0.000 0.000 -0.001 2468.4 155.8
